data_1558522
loop_
_publ_author_name
'Pu, De-Bing'
'Zhang, Xing-Jie'
'Bi, De-Wen'
'Gao, Jun-Bo'
'Yang, Yan'
'Li, Xiao-Li'
'Lin, Jing'
'Li, Xiao-Nian'
'Zhang, Rui-Han'
'Xiao, Wei-Lie'

_publ_section_title
;
 Callicarpins, Two Classes of Rearranged <i>ent</i>-Clerodane Diterpenoids
 from <i>Callicarpa</i> Plants Blocking NLRP3 Inflammasome-Induced
 Pyroptosis.
;
_journal_issue 7
_journal_name_full 'Journal of natural products'
_journal_page_first 2191
_journal_page_last 2199
_journal_paper_doi 10.1021/acs.jnatprod.0c00288
_journal_volume 83
_journal_year 2020
_chemical_absolute_configuration ad
_chemical_formula_moiety 'C21 H32 O6'
_chemical_formula_sum 'C21 H32 O6'
_chemical_formula_weight 380.47
_space_group_IT_number 19
_space_group_name_Hall 'P 2ac 2ab'
_space_group_name_H-M_alt 'P 21 21 21'
_symmetry_cell_setting orthorhombic
_symmetry_space_group_name_Hall 'P 2ac 2ab'
_symmetry_space_group_name_H-M 'P 21 21 21'
_atom_sites_solution_hydrogens geom
_atom_sites_solution_primary direct
_atom_sites_solution_secondary difmap
_audit_creation_method SHELXL-97
_cell_angle_alpha 90.00
_cell_angle_beta 90.00
_cell_angle_gamma 90.00
_cell_formula_units_Z 4
_cell_length_a 7.8764(7)
_cell_length_b 8.2662(7)
_cell_length_c 31.176(3)
_cell_measurement_reflns_used 9871
_cell_measurement_temperature 100(2)
_cell_measurement_theta_max 69.03
_cell_measurement_theta_min 2.83
_cell_volume 2029.8(3)
_computing_cell_refinement 'Bruker SAINT'
_computing_data_collection 'Bruker APEX2'
_computing_data_reduction 'Bruker SAINT'
_computing_molecular_graphics 'Bruker SHELXTL'
_computing_publication_material 'Bruker SHELXTL'
_computing_structure_refinement 'SHELXL-97 (Sheldrick, 2008)'
_computing_structure_solution 'SHELXS-97 (Sheldrick, 2008)'
_diffrn_ambient_temperature 100(2)
_diffrn_measured_fraction_theta_full 0.987
_diffrn_measured_fraction_theta_max 0.987
_diffrn_measurement_device_type 'Bruker APEX-II CCD'
_diffrn_measurement_method '\f and \w scans'
_diffrn_radiation_monochromator graphite
_diffrn_radiation_source 'fine-focus sealed tube'
_diffrn_radiation_type CuK\a
_diffrn_radiation_wavelength 1.54178
_diffrn_reflns_av_R_equivalents 0.0543
_diffrn_reflns_av_sigmaI/netI 0.0359
_diffrn_reflns_limit_h_max 9
_diffrn_reflns_limit_h_min -8
_diffrn_reflns_limit_k_max 9
_diffrn_reflns_limit_k_min -9
_diffrn_reflns_limit_l_max 34
_diffrn_reflns_limit_l_min -36
_diffrn_reflns_number 17758
_diffrn_reflns_theta_full 69.24
_diffrn_reflns_theta_max 69.24
_diffrn_reflns_theta_min 2.83
_exptl_absorpt_coefficient_mu 0.736
_exptl_absorpt_correction_T_max 0.8729
_exptl_absorpt_correction_T_min 0.6012
_exptl_absorpt_correction_type multi-scan
_exptl_absorpt_process_details sadabs
_exptl_crystal_colour colourless
_exptl_crystal_density_diffrn 1.245
_exptl_crystal_density_method 'not measured'
_exptl_crystal_description block
_exptl_crystal_F_000 824
_exptl_crystal_size_max 0.77
_exptl_crystal_size_mid 0.68
_exptl_crystal_size_min 0.19
_refine_diff_density_max 0.226
_refine_diff_density_min -0.255
_refine_diff_density_rms 0.052
_refine_ls_abs_structure_details 'Flack H D (1983), Acta Cryst. A39, 876-881'
_refine_ls_abs_structure_Flack 0.11(17)
_refine_ls_extinction_method none
_refine_ls_goodness_of_fit_ref 1.120
_refine_ls_hydrogen_treatment constr
_refine_ls_matrix_type full
_refine_ls_number_parameters 250
_refine_ls_number_reflns 3711
_refine_ls_number_restraints 0
_refine_ls_restrained_S_all 1.120
_refine_ls_R_factor_all 0.0398
_refine_ls_R_factor_gt 0.0397
_refine_ls_shift/su_max 0.000
_refine_ls_shift/su_mean 0.000
_refine_ls_structure_factor_coef Fsqd
_refine_ls_weighting_details 'calc w=1/[\s^2^(Fo^2^)+(0.0507P)^2^+0.6017P] where P=(Fo^2^+2Fc^2^)/3'
_refine_ls_weighting_scheme calc
_refine_ls_wR_factor_gt 0.1010
_refine_ls_wR_factor_ref 0.1012
_reflns_number_gt 3700
_reflns_number_total 3711
_reflns_threshold_expression >2sigma(I)
_cod_data_source_file np0c00288_si_004.cif
_cod_data_source_block cu_xci1_0m
_cod_depositor_comments
;
The following automatic conversions were performed:

data item '_symmetry_cell_setting' value 'Orthorhombic' was changed
to 'orthorhombic' in accordance with the
/home/data/users/saulius/crontab/automatic-downloads/rss-feeds/ACS/lib/dictionaries/cif_core.dic
dictionary named 'cif_core.dic' version 2.4.2 last updated on
2011-04-26.

Automatic conversion script
Id: cif_fix_values 7556 2019-12-06 15:28:31Z antanas 

 Adding full bibliography for 1558521--1558525.cif.
;
_cod_database_code 1558522

loop_
_symmetry_equiv_pos_as_xyz
'x, y, z'
'x+1/2, -y+1/2, -z'
'-x, y+1/2, -z+1/2'
'-x+1/2, -y, z+1/2'

loop_
_atom_site_label
_atom_site_type_symbol
_atom_site_fract_x
_atom_site_fract_y
_atom_site_fract_z
_atom_site_U_iso_or_equiv
_atom_site_adp_type
_atom_site_occupancy
_atom_site_symmetry_multiplicity
_atom_site_calc_flag
_atom_site_refinement_flags
_atom_site_disorder_assembly
_atom_site_disorder_group
O21 O 1.45989(16) 0.52996(15) 0.04054(4) 0.0269(3) Uani 1 1 d . . .
O3 O 0.47585(15) 0.87763(15) 0.18542(4) 0.0251(3) Uani 1 1 d . . .
H3 H 0.4309 0.9288 0.2057 0.038 Uiso 1 1 calc R . .
O15 O 1.5274(2) 1.04208(16) 0.01827(5) 0.0399(4) Uani 1 1 d . . .
O16 O 1.45246(18) 0.78355(15) 0.00799(4) 0.0290(3) Uani 1 1 d . . .
O4 O 0.61091(18) 0.60995(17) 0.25503(4) 0.0349(3) Uani 1 1 d . . .
O12 O 1.18385(16) 0.76584(16) 0.14284(4) 0.0283(3) Uani 1 1 d . . .
H12 H 1.2758 0.7983 0.1535 0.042 Uiso 1 1 calc R . .
C21 C 1.4888(3) 0.4304(3) 0.00355(7) 0.0370(5) Uani 1 1 d . . .
H21A H 1.3798 0.4038 -0.0099 0.056 Uiso 1 1 calc R . .
H21B H 1.5461 0.3305 0.0123 0.056 Uiso 1 1 calc R . .
H21C H 1.5600 0.4890 -0.0170 0.056 Uiso 1 1 calc R . .
C16 C 1.3587(2) 0.6618(2) 0.03183(5) 0.0233(4) Uani 1 1 d . . .
H16 H 1.2560 0.6274 0.0153 0.028 Uiso 1 1 calc R . .
C13 C 1.3066(2) 0.7460(2) 0.07258(5) 0.0212(3) Uani 1 1 d . . .
C12 C 1.2182(2) 0.6590(2) 0.10840(5) 0.0220(3) Uani 1 1 d . . .
H12A H 1.2947 0.5712 0.1191 0.026 Uiso 1 1 calc R . .
C11 C 1.0541(2) 0.5811(2) 0.09167(5) 0.0212(3) Uani 1 1 d . . .
H11A H 1.0847 0.5123 0.0669 0.025 Uiso 1 1 calc R . .
H11B H 0.9807 0.6690 0.0807 0.025 Uiso 1 1 calc R . .
C9 C 0.9454(2) 0.4765(2) 0.12285(5) 0.0202(3) Uani 1 1 d . . .
C10 C 0.83834(19) 0.5952(2) 0.15169(5) 0.0190(3) Uani 1 1 d . . .
H10 H 0.9231 0.6727 0.1639 0.023 Uiso 1 1 calc R . .
C1 C 0.7135(2) 0.7014(2) 0.12581(5) 0.0199(3) Uani 1 1 d . . .
H1A H 0.7410 0.6923 0.0949 0.024 Uiso 1 1 calc R . .
H1B H 0.5968 0.6600 0.1300 0.024 Uiso 1 1 calc R . .
C2 C 0.7192(2) 0.8798(2) 0.13885(5) 0.0231(3) Uani 1 1 d . . .
H2A H 0.8380 0.9181 0.1368 0.028 Uiso 1 1 calc R . .
H2B H 0.6511 0.9429 0.1181 0.028 Uiso 1 1 calc R . .
C3 C 0.6539(2) 0.9148(2) 0.18361(5) 0.0220(3) Uani 1 1 d . . .
H3A H 0.6672 1.0334 0.1889 0.026 Uiso 1 1 calc R . .
C15 C 1.4531(2) 0.9243(2) 0.03088(6) 0.0285(4) Uani 1 1 d . . .
C14 C 1.3567(2) 0.8989(2) 0.07060(6) 0.0248(4) Uani 1 1 d . . .
H14 H 1.3338 0.9794 0.0916 0.030 Uiso 1 1 calc R . .
C18 C 0.7467(2) 0.8245(2) 0.21971(5) 0.0234(4) Uani 1 1 d . . .
H18A H 0.8705 0.8298 0.2143 0.028 Uiso 1 1 calc R . .
H18B H 0.7240 0.8801 0.2472 0.028 Uiso 1 1 calc R . .
C4 C 0.6946(2) 0.6484(2) 0.22383(5) 0.0239(4) Uani 1 1 d . . .
C5 C 0.7498(2) 0.5184(2) 0.19146(5) 0.0219(3) Uani 1 1 d . . .
C6 C 0.8806(2) 0.4162(2) 0.21663(6) 0.0245(4) Uani 1 1 d . . .
H6A H 0.9674 0.4888 0.2292 0.029 Uiso 1 1 calc R . .
H6B H 0.8224 0.3600 0.2405 0.029 Uiso 1 1 calc R . .
C7 C 0.9677(2) 0.2916(2) 0.18817(5) 0.0247(4) Uani 1 1 d . . .
H7A H 0.8815 0.2174 0.1760 0.030 Uiso 1 1 calc R . .
H7B H 1.0475 0.2265 0.2056 0.030 Uiso 1 1 calc R . .
C8 C 1.0644(2) 0.3739(2) 0.15178(5) 0.0227(4) Uani 1 1 d . . .
H8 H 1.1471 0.4502 0.1653 0.027 Uiso 1 1 calc R . .
C17 C 1.1685(2) 0.2473(2) 0.12715(6) 0.0292(4) Uani 1 1 d . . .
H17A H 1.2517 0.1978 0.1465 0.044 Uiso 1 1 calc R . .
H17B H 1.2279 0.2998 0.1033 0.044 Uiso 1 1 calc R . .
H17C H 1.0925 0.1636 0.1159 0.044 Uiso 1 1 calc R . .
C19 C 0.5908(2) 0.4154(2) 0.18165(6) 0.0273(4) Uani 1 1 d . . .
H19A H 0.5592 0.3533 0.2072 0.041 Uiso 1 1 calc R . .
H19B H 0.6156 0.3409 0.1580 0.041 Uiso 1 1 calc R . .
H19C H 0.4967 0.4866 0.1735 0.041 Uiso 1 1 calc R . .
C20 C 0.8335(2) 0.3675(2) 0.09418(5) 0.0257(4) Uani 1 1 d . . .
H20A H 0.9033 0.3197 0.0714 0.038 Uiso 1 1 calc R . .
H20B H 0.7428 0.4324 0.0813 0.038 Uiso 1 1 calc R . .
H20C H 0.7835 0.2811 0.1116 0.038 Uiso 1 1 calc R . .

loop_
_atom_site_aniso_label
_atom_site_aniso_U_11
_atom_site_aniso_U_22
_atom_site_aniso_U_33
_atom_site_aniso_U_23
_atom_site_aniso_U_13
_atom_site_aniso_U_12
O21 0.0245(6) 0.0270(6) 0.0292(6) -0.0030(5) 0.0023(5) 0.0027(5)
O3 0.0150(5) 0.0314(6) 0.0288(6) -0.0082(5) 0.0013(5) 0.0017(5)
O15 0.0483(8) 0.0283(7) 0.0430(8) 0.0037(6) 0.0165(7) -0.0040(6)
O16 0.0327(7) 0.0283(6) 0.0259(6) -0.0001(5) 0.0095(5) -0.0018(6)
O4 0.0370(7) 0.0347(7) 0.0329(7) 0.0077(6) 0.0164(6) 0.0057(6)
O12 0.0186(6) 0.0412(7) 0.0251(6) -0.0086(5) 0.0038(5) -0.0081(5)
C21 0.0394(11) 0.0328(10) 0.0390(11) -0.0078(8) 0.0076(8) 0.0024(9)
C16 0.0188(8) 0.0281(9) 0.0231(8) 0.0017(7) 0.0025(6) -0.0017(7)
C13 0.0119(7) 0.0290(8) 0.0228(8) 0.0014(6) -0.0020(6) 0.0027(7)
C12 0.0155(8) 0.0301(9) 0.0203(7) -0.0007(6) 0.0008(6) -0.0021(7)
C11 0.0144(8) 0.0281(8) 0.0211(8) -0.0032(6) 0.0012(6) 0.0011(7)
C9 0.0143(7) 0.0251(8) 0.0211(7) -0.0043(6) 0.0003(6) -0.0004(6)
C10 0.0127(7) 0.0246(8) 0.0196(7) -0.0009(6) -0.0009(6) -0.0024(6)
C1 0.0142(7) 0.0260(8) 0.0197(7) -0.0011(6) 0.0008(6) -0.0002(6)
C2 0.0201(8) 0.0248(8) 0.0243(8) 0.0035(7) 0.0011(6) -0.0004(7)
C3 0.0169(8) 0.0214(8) 0.0277(8) -0.0023(7) 0.0007(6) -0.0018(6)
C15 0.0264(9) 0.0283(9) 0.0307(9) 0.0026(7) 0.0048(7) 0.0029(8)
C14 0.0187(8) 0.0271(8) 0.0287(8) -0.0012(7) 0.0034(7) 0.0036(7)
C18 0.0177(8) 0.0307(9) 0.0218(8) -0.0042(7) 0.0023(6) -0.0017(7)
C4 0.0150(7) 0.0320(9) 0.0249(8) 0.0054(7) 0.0004(6) 0.0037(7)
C5 0.0138(7) 0.0271(8) 0.0248(8) 0.0025(7) 0.0018(6) -0.0011(6)
C6 0.0197(8) 0.0283(9) 0.0254(8) 0.0044(7) 0.0022(6) 0.0010(7)
C7 0.0195(8) 0.0259(8) 0.0288(8) 0.0027(7) -0.0022(7) 0.0011(7)
C8 0.0154(8) 0.0260(8) 0.0267(8) -0.0021(7) 0.0002(6) -0.0006(7)
C17 0.0220(9) 0.0304(9) 0.0350(9) -0.0016(8) 0.0022(7) 0.0053(7)
C19 0.0178(8) 0.0322(9) 0.0320(9) 0.0042(8) 0.0022(7) -0.0031(7)
C20 0.0205(8) 0.0292(9) 0.0272(8) -0.0052(7) -0.0015(6) 0.0001(7)

loop_
_atom_type_symbol
_atom_type_description
_atom_type_scat_dispersion_real
_atom_type_scat_dispersion_imag
_atom_type_scat_source
C C 0.0181 0.0091 'International Tables Vol C Tables 4.2.6.8 and 6.1.1.4'
H H 0.0000 0.0000 'International Tables Vol C Tables 4.2.6.8 and 6.1.1.4'
O O 0.0492 0.0322 'International Tables Vol C Tables 4.2.6.8 and 6.1.1.4'

loop_
_geom_angle_atom_site_label_1
_geom_angle_atom_site_label_2
_geom_angle_atom_site_label_3
_geom_angle
_geom_angle_site_symmetry_1
_geom_angle_site_symmetry_3
_geom_angle_publ_flag
C16 O21 C21 112.77(14) . . ?
C3 O3 H3 109.5 . . ?
C15 O16 C16 108.96(13) . . ?
C12 O12 H12 109.5 . . ?
O21 C21 H21A 109.5 . . ?
O21 C21 H21B 109.5 . . ?
H21A C21 H21B 109.5 . . ?
O21 C21 H21C 109.5 . . ?
H21A C21 H21C 109.5 . . ?
H21B C21 H21C 109.5 . . ?
O21 C16 O16 110.79(14) . . ?
O21 C16 C13 110.93(14) . . ?
O16 C16 C13 104.49(13) . . ?
O21 C16 H16 110.2 . . ?
O16 C16 H16 110.2 . . ?
C13 C16 H16 110.2 . . ?
C14 C13 C12 129.04(16) . . ?
C14 C13 C16 108.67(15) . . ?
C12 C13 C16 122.25(15) . . ?
O12 C12 C13 110.75(14) . . ?
O12 C12 C11 110.99(13) . . ?
C13 C12 C11 109.79(13) . . ?
O12 C12 H12A 108.4 . . ?
C13 C12 H12A 108.4 . . ?
C11 C12 H12A 108.4 . . ?
C12 C11 C9 118.91(13) . . ?
C12 C11 H11A 107.6 . . ?
C9 C11 H11A 107.6 . . ?
C12 C11 H11B 107.6 . . ?
C9 C11 H11B 107.6 . . ?
H11A C11 H11B 107.0 . . ?
C20 C9 C8 111.18(14) . . ?
C20 C9 C11 106.05(13) . . ?
C8 C9 C11 109.50(13) . . ?
C20 C9 C10 112.84(13) . . ?
C8 C9 C10 109.38(13) . . ?
C11 C9 C10 107.76(13) . . ?
C1 C10 C5 111.25(13) . . ?
C1 C10 C9 113.34(13) . . ?
C5 C10 C9 116.11(13) . . ?
C1 C10 H10 105.0 . . ?
C5 C10 H10 105.0 . . ?
C9 C10 H10 105.0 . . ?
C2 C1 C10 112.98(13) . . ?
C2 C1 H1A 109.0 . . ?
C10 C1 H1A 109.0 . . ?
C2 C1 H1B 109.0 . . ?
C10 C1 H1B 109.0 . . ?
H1A C1 H1B 107.8 . . ?
C3 C2 C1 114.77(13) . . ?
C3 C2 H2A 108.6 . . ?
C1 C2 H2A 108.6 . . ?
C3 C2 H2B 108.6 . . ?
C1 C2 H2B 108.6 . . ?
H2A C2 H2B 107.6 . . ?
O3 C3 C2 109.04(13) . . ?
O3 C3 C18 109.38(13) . . ?
C2 C3 C18 114.88(14) . . ?
O3 C3 H3A 107.8 . . ?
C2 C3 H3A 107.8 . . ?
C18 C3 H3A 107.8 . . ?
O15 C15 O16 121.39(16) . . ?
O15 C15 C14 130.09(18) . . ?
O16 C15 C14 108.49(15) . . ?
C13 C14 C15 109.25(16) . . ?
C13 C14 H14 125.4 . . ?
C15 C14 H14 125.4 . . ?
C4 C18 C3 113.56(14) . . ?
C4 C18 H18A 108.9 . . ?
C3 C18 H18A 108.9 . . ?
C4 C18 H18B 108.9 . . ?
C3 C18 H18B 108.9 . . ?
H18A C18 H18B 107.7 . . ?
O4 C4 C18 117.69(16) . . ?
O4 C4 C5 119.67(16) . . ?
C18 C4 C5 122.58(14) . . ?
C4 C5 C19 106.61(13) . . ?
C4 C5 C6 103.72(13) . . ?
C19 C5 C6 109.84(14) . . ?
C4 C5 C10 111.35(14) . . ?
C19 C5 C10 115.47(14) . . ?
C6 C5 C10 109.18(13) . . ?
C7 C6 C5 111.96(14) . . ?
C7 C6 H6A 109.2 . . ?
C5 C6 H6A 109.2 . . ?
C7 C6 H6B 109.2 . . ?
C5 C6 H6B 109.2 . . ?
H6A C6 H6B 107.9 . . ?
C6 C7 C8 110.87(14) . . ?
C6 C7 H7A 109.5 . . ?
C8 C7 H7A 109.5 . . ?
C6 C7 H7B 109.5 . . ?
C8 C7 H7B 109.5 . . ?
H7A C7 H7B 108.1 . . ?
C7 C8 C17 109.56(15) . . ?
C7 C8 C9 111.94(13) . . ?
C17 C8 C9 113.84(14) . . ?
C7 C8 H8 107.0 . . ?
C17 C8 H8 107.0 . . ?
C9 C8 H8 107.0 . . ?
C8 C17 H17A 109.5 . . ?
C8 C17 H17B 109.5 . . ?
H17A C17 H17B 109.5 . . ?
C8 C17 H17C 109.5 . . ?
H17A C17 H17C 109.5 . . ?
H17B C17 H17C 109.5 . . ?
C5 C19 H19A 109.5 . . ?
C5 C19 H19B 109.5 . . ?
H19A C19 H19B 109.5 . . ?
C5 C19 H19C 109.5 . . ?
H19A C19 H19C 109.5 . . ?
H19B C19 H19C 109.5 . . ?
C9 C20 H20A 109.5 . . ?
C9 C20 H20B 109.5 . . ?
H20A C20 H20B 109.5 . . ?
C9 C20 H20C 109.5 . . ?
H20A C20 H20C 109.5 . . ?
H20B C20 H20C 109.5 . . ?

loop_
_geom_bond_atom_site_label_1
_geom_bond_atom_site_label_2
_geom_bond_distance
_geom_bond_site_symmetry_2
_geom_bond_publ_flag
O21 C16 1.377(2) . ?
O21 C21 1.435(2) . ?
O3 C3 1.4371(19) . ?
O3 H3 0.8400 . ?
O15 C15 1.202(2) . ?
O16 C15 1.365(2) . ?
O16 C16 1.453(2) . ?
O4 C4 1.217(2) . ?
O12 C12 1.416(2) . ?
O12 H12 0.8400 . ?
C21 H21A 0.9800 . ?
C21 H21B 0.9800 . ?
C21 H21C 0.9800 . ?
C16 C13 1.505(2) . ?
C16 H16 1.0000 . ?
C13 C14 1.326(3) . ?
C13 C12 1.500(2) . ?
C12 C11 1.535(2) . ?
C12 H12A 1.0000 . ?
C11 C9 1.557(2) . ?
C11 H11A 0.9900 . ?
C11 H11B 0.9900 . ?
C9 C20 1.546(2) . ?
C9 C8 1.553(2) . ?
C9 C10 1.575(2) . ?
C10 C1 1.545(2) . ?
C10 C5 1.558(2) . ?
C10 H10 1.0000 . ?
C1 C2 1.530(2) . ?
C1 H1A 0.9900 . ?
C1 H1B 0.9900 . ?
C2 C3 1.515(2) . ?
C2 H2A 0.9900 . ?
C2 H2B 0.9900 . ?
C3 C18 1.535(2) . ?
C3 H3A 1.0000 . ?
C15 C14 1.468(2) . ?
C14 H14 0.9500 . ?
C18 C4 1.518(3) . ?
C18 H18A 0.9900 . ?
C18 H18B 0.9900 . ?
C4 C5 1.537(2) . ?
C5 C19 1.545(2) . ?
C5 C6 1.546(2) . ?
C6 C7 1.523(2) . ?
C6 H6A 0.9900 . ?
C6 H6B 0.9900 . ?
C7 C8 1.527(2) . ?
C7 H7A 0.9900 . ?
C7 H7B 0.9900 . ?
C8 C17 1.535(2) . ?
C8 H8 1.0000 . ?
C17 H17A 0.9800 . ?
C17 H17B 0.9800 . ?
C17 H17C 0.9800 . ?
C19 H19A 0.9800 . ?
C19 H19B 0.9800 . ?
C19 H19C 0.9800 . ?
C20 H20A 0.9800 . ?
C20 H20B 0.9800 . ?
C20 H20C 0.9800 . ?

loop_
_geom_hbond_atom_site_label_D
_geom_hbond_atom_site_label_H
_geom_hbond_atom_site_label_A
_geom_hbond_distance_DH
_geom_hbond_distance_HA
_geom_hbond_distance_DA
_geom_hbond_angle_DHA
_geom_hbond_site_symmetry_A
O3 H3 O4 0.84 1.96 2.7572(17) 157.7 3_655
O12 H12 O3 0.84 1.98 2.8117(17) 172.7 1_655

loop_
_geom_torsion_atom_site_label_1
_geom_torsion_atom_site_label_2
_geom_torsion_atom_site_label_3
_geom_torsion_atom_site_label_4
_geom_torsion
_geom_torsion_site_symmetry_1
_geom_torsion_site_symmetry_2
_geom_torsion_site_symmetry_3
_geom_torsion_site_symmetry_4
_geom_torsion_publ_flag
C21 O21 C16 O16 -74.39(18) . . . . ?
C21 O21 C16 C13 170.03(15) . . . . ?
C15 O16 C16 O21 -120.92(16) . . . . ?
C15 O16 C16 C13 -1.40(18) . . . . ?
O21 C16 C13 C14 122.65(16) . . . . ?
O16 C16 C13 C14 3.22(19) . . . . ?
O21 C16 C13 C12 -55.4(2) . . . . ?
O16 C16 C13 C12 -174.86(14) . . . . ?
C14 C13 C12 O12 2.3(2) . . . . ?
C16 C13 C12 O12 179.93(15) . . . . ?
C14 C13 C12 C11 125.19(19) . . . . ?
C16 C13 C12 C11 -57.2(2) . . . . ?
O12 C12 C11 C9 -60.28(19) . . . . ?
C13 C12 C11 C9 176.95(14) . . . . ?
C12 C11 C9 C20 -159.42(14) . . . . ?
C12 C11 C9 C8 -39.38(19) . . . . ?
C12 C11 C9 C10 79.50(17) . . . . ?
C20 C9 C10 C1 -54.86(18) . . . . ?
C8 C9 C10 C1 -179.17(13) . . . . ?
C11 C9 C10 C1 61.87(16) . . . . ?
C20 C9 C10 C5 75.76(17) . . . . ?
C8 C9 C10 C5 -48.55(17) . . . . ?
C11 C9 C10 C5 -167.51(13) . . . . ?
C5 C10 C1 C2 93.54(16) . . . . ?
C9 C10 C1 C2 -133.45(14) . . . . ?
C10 C1 C2 C3 -67.49(18) . . . . ?
C1 C2 C3 O3 -65.15(18) . . . . ?
C1 C2 C3 C18 58.02(19) . . . . ?
C16 O16 C15 O15 177.76(18) . . . . ?
C16 O16 C15 C14 -0.7(2) . . . . ?
C12 C13 C14 C15 174.19(16) . . . . ?
C16 C13 C14 C15 -3.7(2) . . . . ?
O15 C15 C14 C13 -175.4(2) . . . . ?
O16 C15 C14 C13 2.9(2) . . . . ?
O3 C3 C18 C4 45.61(18) . . . . ?
C2 C3 C18 C4 -77.38(17) . . . . ?
C3 C18 C4 O4 -109.35(18) . . . . ?
C3 C18 C4 C5 73.31(19) . . . . ?
O4 C4 C5 C19 47.1(2) . . . . ?
C18 C4 C5 C19 -135.60(16) . . . . ?
O4 C4 C5 C6 -68.83(19) . . . . ?
C18 C4 C5 C6 108.45(17) . . . . ?
O4 C4 C5 C10 173.87(15) . . . . ?
C18 C4 C5 C10 -8.8(2) . . . . ?
C1 C10 C5 C4 -65.03(17) . . . . ?
C9 C10 C5 C4 163.36(13) . . . . ?
C1 C10 C5 C19 56.72(18) . . . . ?
C9 C10 C5 C19 -74.89(18) . . . . ?
C1 C10 C5 C6 -178.96(13) . . . . ?
C9 C10 C5 C6 49.43(18) . . . . ?
C4 C5 C6 C7 -173.01(14) . . . . ?
C19 C5 C6 C7 73.35(18) . . . . ?
C10 C5 C6 C7 -54.21(18) . . . . ?
C5 C6 C7 C8 60.91(18) . . . . ?
C6 C7 C8 C17 172.96(14) . . . . ?
C6 C7 C8 C9 -59.77(18) . . . . ?
C20 C9 C8 C7 -73.21(17) . . . . ?
C11 C9 C8 C7 169.94(14) . . . . ?
C10 C9 C8 C7 52.06(17) . . . . ?
C20 C9 C8 C17 51.73(18) . . . . ?
C11 C9 C8 C17 -65.12(17) . . . . ?
C10 C9 C8 C17 177.00(13) . . . . ?
